data_4073090
loop_
_publ_author_name
'Zhang, Shu'
'Vystorop, Igor'
'Tang, Zhenghua'
'Sun, Wen-Hua'

_publ_section_title
;
 Bimetallic (Iron or Cobalt) Complexes Bearing
 2-Methyl-2,4-bis(6-iminopyridin-2-yl)-1H-1,5-benzodiazepines for Ethylene
 Reactivity
;
_journal_issue 9
_journal_name_full Organometallics
_journal_page_first 2456
_journal_paper_doi 10.1021/om070062z
_journal_volume 26
_journal_year 2007
_chemical_formula_sum 'C48 H56 N6'
_chemical_formula_weight 716.99
_chemical_name_systematic
;
 3,3-dihydro-2-methyl-2,4-bis((2,6-diisopropylphenylimino)ethyl)
pyridin-2-yl))-1H-1,5-benzodiazepine
;
_space_group_IT_number 2
_symmetry_cell_setting triclinic
_symmetry_space_group_name_Hall '-P 1'
_symmetry_space_group_name_H-M 'P -1'
_atom_sites_solution_hydrogens geom
_atom_sites_solution_primary direct
_atom_sites_solution_secondary difmap
_audit_creation_method SHELXL-97
_cell_angle_alpha 98.347(3)
_cell_angle_beta 90.241(3)
_cell_angle_gamma 104.096(2)
_cell_formula_units_Z 2
_cell_length_a 11.5337(5)
_cell_length_b 12.2438(6)
_cell_length_c 15.7362(7)
_cell_measurement_temperature 293(2)
_cell_measurement_theta_max 25.01
_cell_measurement_theta_min 1.31
_cell_volume 2130.65(17)
_computing_cell_refinement 'Siemens SMART & SAINT'
_computing_data_collection 'Siemens SMART'
_computing_data_reduction 'Siemens XPREP'
_computing_molecular_graphics 'Bruker SHELXTL'
_computing_publication_material 'Bruker SHELXTL'
_computing_structure_refinement 'Siemens SHELXTL'
_computing_structure_solution 'Siemens SHELXTL'
_diffrn_ambient_temperature 293(2)
_diffrn_measured_fraction_theta_full 0.998
_diffrn_measured_fraction_theta_max 0.998
_diffrn_measurement_device_type 'Bruker P4'
_diffrn_measurement_method '\w scans'
_diffrn_radiation_monochromator graphite
_diffrn_radiation_source 'fine-focus sealed tube'
_diffrn_radiation_type MoK\a
_diffrn_radiation_wavelength 0.71073
_diffrn_reflns_av_R_equivalents 0.0914
_diffrn_reflns_av_sigmaI/netI 0.1096
_diffrn_reflns_limit_h_max 13
_diffrn_reflns_limit_h_min -13
_diffrn_reflns_limit_k_max 14
_diffrn_reflns_limit_k_min -14
_diffrn_reflns_limit_l_max 18
_diffrn_reflns_limit_l_min -18
_diffrn_reflns_number 37180
_diffrn_reflns_theta_full 25.01
_diffrn_reflns_theta_max 25.01
_diffrn_reflns_theta_min 1.31
_diffrn_standards_decay_% none
_diffrn_standards_interval_count none
_diffrn_standards_interval_time none
_diffrn_standards_number none
_exptl_absorpt_coefficient_mu 0.066
_exptl_absorpt_correction_T_max 0.9928
_exptl_absorpt_correction_T_min 0.9875
_exptl_absorpt_correction_type empirical
_exptl_absorpt_process_details 'SADABS (Sheldrick, 1996)'
_exptl_crystal_colour yellow
_exptl_crystal_density_diffrn 1.118
_exptl_crystal_density_method 'not measured'
_exptl_crystal_description block
_exptl_crystal_F_000 772
_exptl_crystal_size_max 0.19
_exptl_crystal_size_mid 0.17
_exptl_crystal_size_min 0.11
_refine_diff_density_max 0.637
_refine_diff_density_min -0.322
_refine_diff_density_rms 0.066
_refine_ls_extinction_coef 0.031(4)
_refine_ls_extinction_expression Fc^*^=kFc[1+0.001xFc^2^\l^3^/sin(2\q)]^-1/4^
_refine_ls_extinction_method SHELXL
_refine_ls_goodness_of_fit_ref 0.971
_refine_ls_hydrogen_treatment constr
_refine_ls_matrix_type full
_refine_ls_number_parameters 478
_refine_ls_number_reflns 7504
_refine_ls_number_restraints 0
_refine_ls_restrained_S_all 0.971
_refine_ls_R_factor_gt 0.0825
_refine_ls_shift/su_max 0.009
_refine_ls_shift/su_mean 0.002
_refine_ls_structure_factor_coef Fsqd
_refine_ls_weighting_details 'calc w=1/[\s^2^(Fo^2^)+(0.1586P)^2^+0.0000P] where P=(Fo^2^+2Fc^2^)/3'
_refine_ls_weighting_scheme calc
_refine_ls_wR_factor_gt 0.2360
_refine_ls_wR_factor_ref 0.2872
_reflns_number_gt 3012
_reflns_number_total 7504
_reflns_threshold_expression >2sigma(I)
_cod_data_source_file om070062zsi20070121_015430.cif
_cod_data_source_block L2
_cod_depositor_comments
;
The following automatic conversions were performed:

'_symmetry_cell_setting' value 'Triclinic' changed to 'triclinic'
according to /home/saulius/struct/CIF-dictionaries/cif_core.dic
dictionary named 'cif_core.dic' version 2.4.1 from 2010-06-29.

Automatic conversion script
Id: cif_fix_values 1715 2011-07-08 13:25:40Z adriana 
;
_cod_original_sg_symbol_H-M P-1
_cod_database_code 4073090
_refine_ls_r_factor_ref 0.1849

loop_
_symmetry_equiv_pos_as_xyz
'x, y, z'
'-x, -y, -z'

loop_
_atom_site_label
_atom_site_type_symbol
_atom_site_fract_x
_atom_site_fract_y
_atom_site_fract_z
_atom_site_U_iso_or_equiv
_atom_site_adp_type
_atom_site_occupancy
_atom_site_symmetry_multiplicity
_atom_site_calc_flag
_atom_site_refinement_flags
N5 N 0.7958(3) 0.2134(3) 0.3270(2) 0.0516(9) Uani 1 1 d .
N2 N 0.7114(3) -0.1194(3) -0.0108(2) 0.0490(9) Uani 1 1 d .
N4 N 0.7766(3) 0.3193(3) 0.1300(2) 0.0599(10) Uani 1 1 d .
N6 N 0.7998(3) 0.1916(3) 0.5498(2) 0.0568(10) Uani 1 1 d .
C22 C 0.7805(3) 0.2401(3) 0.4111(3) 0.0480(11) Uani 1 1 d .
C18 C 0.7657(4) 0.2771(3) 0.2723(2) 0.0469(10) Uani 1 1 d .
N3 N 0.6730(3) 0.0940(3) 0.0353(2) 0.0607(10) Uani 1 1 d .
H3A H 0.5979 0.0672 0.0223 0.073 Uiso 1 1 calc R
C23 C 0.8153(4) 0.1675(3) 0.4691(3) 0.0530(11) Uani 1 1 d .
N1 N 0.6897(3) -0.3759(3) -0.1543(2) 0.0595(10) Uani 1 1 d .
C31 C 0.8298(4) 0.1261(4) 0.6104(3) 0.0529(11) Uani 1 1 d .
C15 C 0.7876(4) 0.2474(4) 0.1800(3) 0.0512(11) Uani 1 1 d .
C3 C 0.6636(4) -0.2824(4) -0.1234(3) 0.0524(11) Uani 1 1 d .
C2 C 0.7442(4) -0.2102(3) -0.0506(2) 0.0481(10) Uani 1 1 d .
C7 C 0.7814(4) -0.0518(3) 0.0546(3) 0.0497(11) Uani 1 1 d .
C16 C 0.8285(4) 0.1400(3) 0.1501(3) 0.0521(11) Uani 1 1 d .
H16A H 0.8543 0.1122 0.1998 0.062 Uiso 1 1 calc R
H16B H 0.8968 0.1583 0.1143 0.062 Uiso 1 1 calc R
C19 C 0.7140(4) 0.3671(4) 0.3002(3) 0.0568(12) Uani 1 1 d .
H19A H 0.6913 0.4090 0.2611 0.068 Uiso 1 1 calc R
C25 C 0.6227(4) -0.4482(4) -0.2273(3) 0.0563(12) Uani 1 1 d .
C20 C 0.6972(4) 0.3929(4) 0.3864(3) 0.0648(13) Uani 1 1 d .
H20A H 0.6632 0.4528 0.4064 0.078 Uiso 1 1 calc R
C21 C 0.7312(4) 0.3293(4) 0.4431(3) 0.0594(12) Uani 1 1 d .
H21A H 0.7211 0.3461 0.5018 0.071 Uiso 1 1 calc R
C8 C 0.7309(4) 0.0462(3) 0.0995(3) 0.0514(11) Uani 1 1 d .
C14 C 0.7883(4) 0.2895(4) 0.0405(3) 0.0597(12) Uani 1 1 d .
C36 C 0.7401(4) 0.0368(4) 0.6335(3) 0.0601(12) Uani 1 1 d .
C4 C 0.8480(4) -0.2385(4) -0.0262(3) 0.0644(13) Uani 1 1 d .
H4B H 0.8680 -0.3033 -0.0540 0.077 Uiso 1 1 calc R
C9 C 0.7394(4) 0.1832(4) -0.0047(3) 0.0565(12) Uani 1 1 d .
C30 C 0.6652(4) -0.4334(4) -0.3088(3) 0.0660(13) Uani 1 1 d .
C26 C 0.5256(4) -0.5360(4) -0.2145(3) 0.0632(13) Uani 1 1 d .
C5 C 0.9210(4) -0.1685(4) 0.0403(3) 0.0714(14) Uani 1 1 d .
H5B H 0.9917 -0.1844 0.0572 0.086 Uiso 1 1 calc R
C32 C 0.9442(4) 0.1574(4) 0.6491(3) 0.0586(12) Uani 1 1 d .
C6 C 0.8862(4) -0.0746(4) 0.0808(3) 0.0636(13) Uani 1 1 d .
H6B H 0.9335 -0.0266 0.1258 0.076 Uiso 1 1 calc R
C10 C 0.7463(4) 0.1661(5) -0.0954(3) 0.0704(14) Uani 1 1 d .
H10A H 0.7115 0.0951 -0.1268 0.084 Uiso 1 1 calc R
C35 C 0.7710(5) -0.0243(4) 0.6937(3) 0.0686(13) Uani 1 1 d .
H35A H 0.7139 -0.0855 0.7088 0.082 Uiso 1 1 calc R
C24 C 0.8636(5) 0.0695(4) 0.4300(3) 0.0885(17) Uani 1 1 d .
H24A H 0.8832 0.0303 0.4745 0.133 Uiso 1 1 calc R
H24B H 0.9343 0.0975 0.3998 0.133 Uiso 1 1 calc R
H24C H 0.8044 0.0180 0.3906 0.133 Uiso 1 1 calc R
C17 C 0.6345(4) -0.0042(4) 0.1595(3) 0.0672(13) Uani 1 1 d .
H17A H 0.5732 -0.0625 0.1266 0.101 Uiso 1 1 calc R
H17B H 0.6000 0.0548 0.1874 0.101 Uiso 1 1 calc R
H17C H 0.6698 -0.0363 0.2020 0.101 Uiso 1 1 calc R
C27 C 0.4692(5) -0.6086(4) -0.2868(4) 0.0793(15) Uani 1 1 d .
H27A H 0.4047 -0.6689 -0.2800 0.095 Uiso 1 1 calc R
C40 C 1.0366(5) 0.2603(4) 0.6280(3) 0.0799(15) Uani 1 1 d .
H40A H 1.0201 0.2674 0.5682 0.096 Uiso 1 1 calc R
C33 C 0.9705(5) 0.0935(4) 0.7102(3) 0.0693(13) Uani 1 1 d .
H33A H 1.0466 0.1121 0.7363 0.083 Uiso 1 1 calc R
C13 C 0.8446(5) 0.3778(5) -0.0031(3) 0.0797(15) Uani 1 1 d .
H13A H 0.8763 0.4500 0.0276 0.096 Uiso 1 1 calc R
C11 C 0.8036(5) 0.2533(5) -0.1371(3) 0.0808(16) Uani 1 1 d .
H11A H 0.8087 0.2409 -0.1966 0.097 Uiso 1 1 calc R
C29 C 0.6025(5) -0.5057(5) -0.3781(3) 0.0786(15) Uani 1 1 d .
H29A H 0.6261 -0.4946 -0.4333 0.094 Uiso 1 1 calc R
C43 C 0.4852(5) -0.5570(4) -0.1249(3) 0.0724(14) Uani 1 1 d .
H43A H 0.5310 -0.4929 -0.0838 0.087 Uiso 1 1 calc R
C28 C 0.5063(5) -0.5936(5) -0.3681(4) 0.0901(17) Uani 1 1 d .
H28A H 0.4667 -0.6425 -0.4159 0.108 Uiso 1 1 calc R
C37 C 0.6149(4) 0.0122(4) 0.5965(3) 0.0800(16) Uani 1 1 d .
H37A H 0.6200 0.0275 0.5370 0.096 Uiso 1 1 calc R
C1 C 0.5634(4) -0.2386(4) -0.1525(3) 0.0714(14) Uani 1 1 d .
H1B H 0.5186 -0.2919 -0.1990 0.107 Uiso 1 1 calc R
H1C H 0.5948 -0.1666 -0.1717 0.107 Uiso 1 1 calc R
H1D H 0.5119 -0.2290 -0.1057 0.107 Uiso 1 1 calc R
C34 C 0.8847(5) 0.0034(4) 0.7321(3) 0.0737(14) Uani 1 1 d .
H34A H 0.9031 -0.0387 0.7725 0.088 Uiso 1 1 calc R
C46 C 0.7770(6) -0.3419(5) -0.3198(4) 0.0929(18) Uani 1 1 d .
H46A H 0.7718 -0.2731 -0.2811 0.111 Uiso 1 1 calc R
C12 C 0.8543(5) 0.3603(5) -0.0912(4) 0.0898(17) Uani 1 1 d .
H12A H 0.8943 0.4193 -0.1195 0.108 Uiso 1 1 calc R
C47 C 0.7887(7) -0.3106(6) -0.4106(4) 0.143(3) Uani 1 1 d .
H47A H 0.7185 -0.2881 -0.4266 0.215 Uiso 1 1 calc R
H47B H 0.7970 -0.3753 -0.4503 0.215 Uiso 1 1 calc R
H47C H 0.8579 -0.2486 -0.4118 0.215 Uiso 1 1 calc R
C45 C 0.5115(7) -0.6641(6) -0.1018(5) 0.143(3) Uani 1 1 d .
H45A H 0.5950 -0.6606 -0.1081 0.215 Uiso 1 1 calc R
H45B H 0.4648 -0.7290 -0.1392 0.215 Uiso 1 1 calc R
H45C H 0.4914 -0.6708 -0.0433 0.215 Uiso 1 1 calc R
C39 C 0.5481(6) 0.0966(9) 0.6472(5) 0.165(3) Uani 1 1 d .
H39A H 0.5944 0.1735 0.6481 0.247 Uiso 1 1 calc R
H39B H 0.5378 0.0808 0.7051 0.247 Uiso 1 1 calc R
H39C H 0.4712 0.0874 0.6196 0.247 Uiso 1 1 calc R
C42 C 1.1650(5) 0.2537(6) 0.6348(5) 0.135(3) Uani 1 1 d .
H42A H 1.2166 0.3224 0.6207 0.203 Uiso 1 1 calc R
H42B H 1.1762 0.1896 0.5955 0.203 Uiso 1 1 calc R
H42C H 1.1841 0.2448 0.6924 0.203 Uiso 1 1 calc R
C44 C 0.3553(6) -0.5626(7) -0.1128(4) 0.129(3) Uani 1 1 d .
H44A H 0.3375 -0.4949 -0.1276 0.193 Uiso 1 1 calc R
H44B H 0.3373 -0.5685 -0.0539 0.193 Uiso 1 1 calc R
H44C H 0.3078 -0.6281 -0.1493 0.193 Uiso 1 1 calc R
C38 C 0.5430(8) -0.1076(7) 0.5949(5) 0.161(3) Uiso 1 1 d .
H38A H 0.5842 -0.1592 0.5638 0.242 Uiso 1 1 calc R
H38B H 0.4662 -0.1170 0.5671 0.242 Uiso 1 1 calc R
H38C H 0.5325 -0.1237 0.6527 0.242 Uiso 1 1 calc R
C41 C 1.0195(9) 0.3631(8) 0.6814(6) 0.195(4) Uiso 1 1 d .
H41A H 0.9376 0.3666 0.6757 0.292 Uiso 1 1 calc R
H41B H 1.0708 0.4292 0.6632 0.292 Uiso 1 1 calc R
H41C H 1.0389 0.3611 0.7405 0.292 Uiso 1 1 calc R
C48 C 0.8881(6) -0.3743(7) -0.2915(5) 0.137(3) Uani 1 1 d .
H48A H 0.8798 -0.3919 -0.2340 0.205 Uiso 1 1 calc R
H48B H 0.9567 -0.3118 -0.2930 0.205 Uiso 1 1 calc R
H48C H 0.8984 -0.4398 -0.3295 0.205 Uiso 1 1 calc R

loop_
_atom_site_aniso_label
_atom_site_aniso_U_11
_atom_site_aniso_U_22
_atom_site_aniso_U_33
_atom_site_aniso_U_23
_atom_site_aniso_U_13
_atom_site_aniso_U_12
N5 0.059(2) 0.055(2) 0.039(2) 0.0041(17) 0.0026(17) 0.0122(18)
N2 0.051(2) 0.049(2) 0.043(2) 0.0022(17) 0.0006(17) 0.0093(17)
N4 0.079(3) 0.062(2) 0.039(2) 0.0046(18) 0.0055(18) 0.018(2)
N6 0.070(3) 0.061(2) 0.042(2) 0.0086(18) 0.0042(18) 0.0200(19)
C22 0.051(3) 0.046(2) 0.042(3) 0.005(2) 0.002(2) 0.005(2)
C18 0.054(3) 0.050(2) 0.035(2) 0.004(2) -0.0010(19) 0.010(2)
N3 0.055(2) 0.071(3) 0.059(2) 0.007(2) -0.0075(19) 0.024(2)
C23 0.058(3) 0.055(3) 0.046(3) 0.006(2) 0.002(2) 0.015(2)
N1 0.061(2) 0.054(2) 0.058(2) -0.0080(19) -0.0017(19) 0.0138(19)
C31 0.056(3) 0.060(3) 0.043(3) 0.005(2) 0.002(2) 0.017(2)
C15 0.051(3) 0.056(3) 0.044(3) 0.003(2) 0.002(2) 0.011(2)
C3 0.053(3) 0.056(3) 0.047(3) 0.005(2) 0.005(2) 0.013(2)
C2 0.051(3) 0.047(2) 0.045(3) 0.006(2) 0.005(2) 0.009(2)
C7 0.057(3) 0.051(3) 0.042(3) 0.010(2) 0.003(2) 0.015(2)
C16 0.060(3) 0.053(3) 0.041(2) 0.004(2) 0.000(2) 0.013(2)
C19 0.072(3) 0.057(3) 0.045(3) 0.010(2) 0.002(2) 0.022(2)
C25 0.062(3) 0.049(3) 0.057(3) -0.007(2) -0.001(2) 0.020(2)
C20 0.091(4) 0.065(3) 0.045(3) 0.000(2) 0.009(2) 0.036(3)
C21 0.077(3) 0.062(3) 0.043(3) 0.007(2) 0.009(2) 0.024(3)
C8 0.056(3) 0.059(3) 0.040(2) 0.005(2) 0.002(2) 0.017(2)
C14 0.073(3) 0.069(3) 0.043(3) 0.012(2) 0.005(2) 0.026(3)
C36 0.059(3) 0.070(3) 0.051(3) 0.016(2) 0.005(2) 0.013(3)
C4 0.065(3) 0.061(3) 0.067(3) -0.003(2) -0.008(3) 0.023(2)
C9 0.063(3) 0.066(3) 0.044(3) 0.003(2) 0.002(2) 0.026(3)
C30 0.075(3) 0.060(3) 0.061(3) -0.005(2) 0.009(3) 0.020(3)
C26 0.060(3) 0.053(3) 0.070(3) -0.003(2) -0.001(3) 0.008(2)
C5 0.068(3) 0.082(3) 0.068(3) -0.005(3) -0.017(3) 0.037(3)
C32 0.060(3) 0.065(3) 0.049(3) 0.012(2) 0.001(2) 0.009(2)
C6 0.066(3) 0.064(3) 0.059(3) -0.006(2) -0.017(2) 0.023(3)
C10 0.078(4) 0.092(4) 0.047(3) 0.008(3) 0.000(2) 0.033(3)
C35 0.072(4) 0.071(3) 0.061(3) 0.020(3) -0.001(3) 0.008(3)
C24 0.140(5) 0.092(4) 0.051(3) 0.013(3) 0.008(3) 0.061(4)
C17 0.063(3) 0.067(3) 0.065(3) 0.004(2) 0.011(2) 0.009(2)
C27 0.073(4) 0.070(3) 0.080(4) -0.009(3) -0.010(3) 0.003(3)
C40 0.078(4) 0.081(4) 0.078(4) 0.015(3) 0.001(3) 0.013(3)
C33 0.070(3) 0.080(4) 0.054(3) 0.011(3) -0.005(2) 0.011(3)
C13 0.104(4) 0.079(4) 0.059(3) 0.021(3) 0.014(3) 0.021(3)
C11 0.097(4) 0.109(5) 0.045(3) 0.012(3) 0.007(3) 0.042(4)
C29 0.095(4) 0.080(4) 0.057(3) -0.013(3) 0.004(3) 0.029(3)
C43 0.075(4) 0.065(3) 0.072(4) 0.010(3) 0.004(3) 0.009(3)
C28 0.096(5) 0.085(4) 0.076(4) -0.026(3) -0.015(3) 0.018(4)
C37 0.062(3) 0.087(4) 0.084(4) 0.032(3) -0.013(3) -0.006(3)
C1 0.073(3) 0.069(3) 0.070(3) -0.006(2) -0.017(3) 0.024(3)
C34 0.079(4) 0.079(4) 0.065(3) 0.022(3) -0.007(3) 0.016(3)
C46 0.108(5) 0.078(4) 0.079(4) 0.000(3) 0.027(3) 0.002(4)
C12 0.118(5) 0.100(5) 0.060(4) 0.027(3) 0.019(3) 0.034(4)
C47 0.194(8) 0.131(6) 0.086(5) 0.014(4) 0.056(5) 0.005(5)
C45 0.178(7) 0.145(6) 0.149(6) 0.067(5) 0.036(5) 0.094(6)
C39 0.093(5) 0.288(11) 0.137(6) 0.033(7) 0.017(4) 0.092(7)
C42 0.068(4) 0.142(6) 0.193(8) 0.066(6) 0.021(4) -0.004(4)
C44 0.122(6) 0.201(7) 0.100(5) 0.058(5) 0.040(4) 0.090(5)
C48 0.079(5) 0.163(7) 0.159(7) 0.014(5) 0.017(4) 0.019(5)

loop_
_atom_type_symbol
_atom_type_description
_atom_type_scat_dispersion_real
_atom_type_scat_dispersion_imag
_atom_type_scat_source
C C 0.0033 0.0016 'International Tables Vol C Tables 4.2.6.8 and 6.1.1.4'
H H 0.0000 0.0000 'International Tables Vol C Tables 4.2.6.8 and 6.1.1.4'
N N 0.0061 0.0033 'International Tables Vol C Tables 4.2.6.8 and 6.1.1.4'

loop_
_geom_angle_atom_site_label_1
_geom_angle_atom_site_label_2
_geom_angle_atom_site_label_3
_geom_angle
C22 N5 C18 119.0(3)
C2 N2 C7 119.2(4)
C15 N4 C14 118.3(4)
C23 N6 C31 121.6(4)
N5 C22 C21 122.2(4)
N5 C22 C23 117.1(4)
C21 C22 C23 120.7(4)
N5 C18 C19 121.7(4)
N5 C18 C15 117.5(4)
C19 C18 C15 120.8(4)
C9 N3 C8 120.4(3)
C9 N3 H3A 119.8
C8 N3 H3A 119.8
N6 C23 C22 117.6(4)
N6 C23 C24 124.3(4)
C22 C23 C24 118.1(4)
C3 N1 C25 120.5(4)
C32 C31 C36 122.2(4)
C32 C31 N6 119.1(4)
C36 C31 N6 118.5(4)
N4 C15 C18 117.0(4)
N4 C15 C16 123.4(4)
C18 C15 C16 119.5(4)
N1 C3 C1 126.8(4)
N1 C3 C2 115.9(4)
C1 C3 C2 117.2(4)
N2 C2 C4 122.2(4)
N2 C2 C3 117.1(4)
C4 C2 C3 120.7(4)
N2 C7 C6 121.2(4)
N2 C7 C8 114.7(4)
C6 C7 C8 123.9(4)
C15 C16 C8 112.8(3)
C15 C16 H16A 109.0
C8 C16 H16A 109.0
C15 C16 H16B 109.0
C8 C16 H16B 109.0
H16A C16 H16B 107.8
C20 C19 C18 118.8(4)
C20 C19 H19A 120.6
C18 C19 H19A 120.6
C26 C25 C30 122.3(4)
C26 C25 N1 119.6(4)
C30 C25 N1 117.9(4)
C19 C20 C21 119.5(4)
C19 C20 H20A 120.2
C21 C20 H20A 120.2
C20 C21 C22 118.7(4)
C20 C21 H21A 120.6
C22 C21 H21A 120.6
N3 C8 C16 109.6(3)
N3 C8 C17 107.7(3)
C16 C8 C17 110.4(3)
N3 C8 C7 109.9(3)
C16 C8 C7 111.5(3)
C17 C8 C7 107.7(3)
C9 C14 C13 119.8(4)
C9 C14 N4 123.9(4)
C13 C14 N4 116.2(4)
C35 C36 C31 117.4(4)
C35 C36 C37 121.8(4)
C31 C36 C37 120.8(4)
C5 C4 C2 118.9(4)
C5 C4 H4B 120.6
C2 C4 H4B 120.6
C14 C9 N3 121.9(4)
C14 C9 C10 119.0(4)
N3 C9 C10 118.8(4)
C29 C30 C25 117.4(5)
C29 C30 C46 121.8(5)
C25 C30 C46 120.9(4)
C27 C26 C25 117.4(5)
C27 C26 C43 120.5(4)
C25 C26 C43 122.1(4)
C6 C5 C4 118.4(4)
C6 C5 H5B 120.8
C4 C5 H5B 120.8
C31 C32 C33 118.0(4)
C31 C32 C40 121.1(4)
C33 C32 C40 120.9(4)
C7 C6 C5 120.1(4)
C7 C6 H6B 119.9
C5 C6 H6B 119.9
C11 C10 C9 120.5(5)
C11 C10 H10A 119.7
C9 C10 H10A 119.7
C34 C35 C36 121.7(5)
C34 C35 H35A 119.1
C36 C35 H35A 119.1
C23 C24 H24A 109.5
C23 C24 H24B 109.5
H24A C24 H24B 109.5
C23 C24 H24C 109.5
H24A C24 H24C 109.5
H24B C24 H24C 109.5
C8 C17 H17A 109.5
C8 C17 H17B 109.5
H17A C17 H17B 109.5
C8 C17 H17C 109.5
H17A C17 H17C 109.5
H17B C17 H17C 109.5
C28 C27 C26 121.6(5)
C28 C27 H27A 119.2
C26 C27 H27A 119.2
C41 C40 C42 110.6(6)
C41 C40 C32 109.2(6)
C42 C40 C32 115.5(5)
C41 C40 H40A 107.0
C42 C40 H40A 107.0
C32 C40 H40A 107.0
C34 C33 C32 120.7(5)
C34 C33 H33A 119.6
C32 C33 H33A 119.6
C12 C13 C14 121.2(5)
C12 C13 H13A 119.4
C14 C13 H13A 119.4
C10 C11 C12 120.4(5)
C10 C11 H11A 119.8
C12 C11 H11A 119.8
C28 C29 C30 122.0(5)
C28 C29 H29A 119.0
C30 C29 H29A 119.0
C44 C43 C45 108.8(5)
C44 C43 C26 113.5(4)
C45 C43 C26 111.9(4)
C44 C43 H43A 107.4
C45 C43 H43A 107.4
C26 C43 H43A 107.4
C29 C28 C27 119.3(5)
C29 C28 H28A 120.4
C27 C28 H28A 120.4
C38 C37 C36 115.0(5)
C38 C37 C39 109.7(6)
C36 C37 C39 109.1(5)
C38 C37 H37A 107.6
C36 C37 H37A 107.6
C39 C37 H37A 107.6
C3 C1 H1B 109.5
C3 C1 H1C 109.5
H1B C1 H1C 109.5
C3 C1 H1D 109.5
H1B C1 H1D 109.5
H1C C1 H1D 109.5
C33 C34 C35 119.9(5)
C33 C34 H34A 120.1
C35 C34 H34A 120.1
C48 C46 C30 111.0(5)
C48 C46 C47 110.8(5)
C30 C46 C47 114.0(5)
C48 C46 H46A 106.9
C30 C46 H46A 106.9
C47 C46 H46A 106.9
C13 C12 C11 119.1(5)
C13 C12 H12A 120.4
C11 C12 H12A 120.4
C46 C47 H47A 109.5
C46 C47 H47B 109.5
H47A C47 H47B 109.5
C46 C47 H47C 109.5
H47A C47 H47C 109.5
H47B C47 H47C 109.5
C43 C45 H45A 109.5
C43 C45 H45B 109.5
H45A C45 H45B 109.5
C43 C45 H45C 109.5
H45A C45 H45C 109.5
H45B C45 H45C 109.5
C37 C39 H39A 109.5
C37 C39 H39B 109.5
H39A C39 H39B 109.5
C37 C39 H39C 109.5
H39A C39 H39C 109.5
H39B C39 H39C 109.5
C40 C42 H42A 109.5
C40 C42 H42B 109.5
H42A C42 H42B 109.5
C40 C42 H42C 109.5
H42A C42 H42C 109.5
H42B C42 H42C 109.5
C43 C44 H44A 109.5
C43 C44 H44B 109.5
H44A C44 H44B 109.5
C43 C44 H44C 109.5
H44A C44 H44C 109.5
H44B C44 H44C 109.5
C37 C38 H38A 109.5
C37 C38 H38B 109.5
H38A C38 H38B 109.5
C37 C38 H38C 109.5
H38A C38 H38C 109.5
H38B C38 H38C 109.5
C40 C41 H41A 109.5
C40 C41 H41B 109.5
H41A C41 H41B 109.5
C40 C41 H41C 109.5
H41A C41 H41C 109.5
H41B C41 H41C 109.5
C46 C48 H48A 109.5
C46 C48 H48B 109.5
H48A C48 H48B 109.5
C46 C48 H48C 109.5
H48A C48 H48C 109.5
H48B C48 H48C 109.5

loop_
_geom_bond_atom_site_label_1
_geom_bond_atom_site_label_2
_geom_bond_distance
N5 C22 1.339(5)
N5 C18 1.340(5)
N2 C2 1.332(5)
N2 C7 1.348(5)
N4 C15 1.290(5)
N4 C14 1.419(5)
N6 C23 1.283(5)
N6 C31 1.425(5)
C22 C21 1.385(5)
C22 C23 1.481(6)
C18 C19 1.395(6)
C18 C15 1.483(5)
N3 C9 1.404(5)
N3 C8 1.471(5)
N3 H3A 0.8600
C23 C24 1.498(6)
N1 C3 1.282(5)
N1 C25 1.437(5)
C31 C32 1.392(6)
C31 C36 1.402(6)
C15 C16 1.516(5)
C3 C1 1.485(6)
C3 C2 1.502(6)
C2 C4 1.392(6)
C7 C6 1.379(6)
C7 C8 1.541(6)
C16 C8 1.523(5)
C16 H16A 0.9700
C16 H16B 0.9700
C19 C20 1.373(5)
C19 H19A 0.9300
C25 C26 1.388(6)
C25 C30 1.396(6)
C20 C21 1.380(6)
C20 H20A 0.9300
C21 H21A 0.9300
C8 C17 1.534(6)
C14 C9 1.373(6)
C14 C13 1.393(6)
C36 C35 1.384(6)
C36 C37 1.498(6)
C4 C5 1.385(6)
C4 H4B 0.9300
C9 C10 1.418(6)
C30 C29 1.377(6)
C30 C46 1.517(7)
C26 C27 1.388(6)
C26 C43 1.526(6)
C5 C6 1.379(6)
C5 H5B 0.9300
C32 C33 1.400(6)
C32 C40 1.518(6)
C6 H6B 0.9300
C10 C11 1.368(7)
C10 H10A 0.9300
C35 C34 1.384(6)
C35 H35A 0.9300
C24 H24A 0.9600
C24 H24B 0.9600
C24 H24C 0.9600
C17 H17A 0.9600
C17 H17B 0.9600
C17 H17C 0.9600
C27 C28 1.375(7)
C27 H27A 0.9300
C40 C41 1.466(10)
C40 C42 1.507(8)
C40 H40A 0.9800
C33 C34 1.377(6)
C33 H33A 0.9300
C13 C12 1.381(7)
C13 H13A 0.9300
C11 C12 1.388(7)
C11 H11A 0.9300
C29 C28 1.372(7)
C29 H29A 0.9300
C43 C44 1.497(7)
C43 C45 1.509(7)
C43 H43A 0.9800
C28 H28A 0.9300
C37 C38 1.496(8)
C37 C39 1.566(9)
C37 H37A 0.9800
C1 H1B 0.9600
C1 H1C 0.9600
C1 H1D 0.9600
C34 H34A 0.9300
C46 C48 1.515(8)
C46 C47 1.530(8)
C46 H46A 0.9800
C12 H12A 0.9300
C47 H47A 0.9600
C47 H47B 0.9600
C47 H47C 0.9600
C45 H45A 0.9600
C45 H45B 0.9600
C45 H45C 0.9600
C39 H39A 0.9600
C39 H39B 0.9600
C39 H39C 0.9600
C42 H42A 0.9600
C42 H42B 0.9600
C42 H42C 0.9600
C44 H44A 0.9600
C44 H44B 0.9600
C44 H44C 0.9600
C38 H38A 0.9600
C38 H38B 0.9600
C38 H38C 0.9600
C41 H41A 0.9600
C41 H41B 0.9600
C41 H41C 0.9600
C48 H48A 0.9600
C48 H48B 0.9600
C48 H48C 0.9600

loop_
_geom_torsion_atom_site_label_1
_geom_torsion_atom_site_label_2
_geom_torsion_atom_site_label_3
_geom_torsion_atom_site_label_4
_geom_torsion
C18 N5 C22 C21 1.9(6)
C18 N5 C22 C23 -179.9(3)
C22 N5 C18 C19 -2.8(6)
C22 N5 C18 C15 178.0(3)
C31 N6 C23 C22 179.5(4)
C31 N6 C23 C24 0.9(7)
N5 C22 C23 N6 -179.3(4)
C21 C22 C23 N6 -1.1(6)
N5 C22 C23 C24 -0.6(6)
C21 C22 C23 C24 177.6(4)
C23 N6 C31 C32 90.5(5)
C23 N6 C31 C36 -93.8(5)
C14 N4 C15 C18 -175.4(4)
C14 N4 C15 C16 8.4(6)
N5 C18 C15 N4 -169.2(4)
C19 C18 C15 N4 11.7(6)
N5 C18 C15 C16 7.2(5)
C19 C18 C15 C16 -172.0(4)
C25 N1 C3 C1 3.0(7)
C25 N1 C3 C2 -176.4(4)
C7 N2 C2 C4 0.7(6)
C7 N2 C2 C3 -179.7(3)
N1 C3 C2 N2 -172.5(4)
C1 C3 C2 N2 8.0(6)
N1 C3 C2 C4 7.1(6)
C1 C3 C2 C4 -172.4(4)
C2 N2 C7 C6 0.2(6)
C2 N2 C7 C8 -176.3(3)
N4 C15 C16 C8 -76.6(5)
C18 C15 C16 C8 107.3(4)
N5 C18 C19 C20 2.0(6)
C15 C18 C19 C20 -178.9(4)
C3 N1 C25 C26 -93.1(5)
C3 N1 C25 C30 92.8(5)
C18 C19 C20 C21 -0.3(7)
C19 C20 C21 C22 -0.6(7)
N5 C22 C21 C20 -0.2(6)
C23 C22 C21 C20 -178.3(4)
C9 N3 C8 C16 33.8(5)
C9 N3 C8 C17 154.0(4)
C9 N3 C8 C7 -89.0(4)
C15 C16 C8 N3 46.6(4)
C15 C16 C8 C17 -71.9(4)
C15 C16 C8 C7 168.5(3)
N2 C7 C8 N3 -39.0(5)
C6 C7 C8 N3 144.5(4)
N2 C7 C8 C16 -160.7(3)
C6 C7 C8 C16 22.8(6)
N2 C7 C8 C17 78.0(4)
C6 C7 C8 C17 -98.5(5)
C15 N4 C14 C9 42.1(6)
C15 N4 C14 C13 -143.5(4)
C32 C31 C36 C35 -3.3(6)
N6 C31 C36 C35 -178.9(4)
C32 C31 C36 C37 174.3(4)
N6 C31 C36 C37 -1.2(6)
N2 C2 C4 C5 -1.6(7)
C3 C2 C4 C5 178.9(4)
C13 C14 C9 N3 -174.5(4)
N4 C14 C9 N3 -0.2(7)
C13 C14 C9 C10 -0.7(6)
N4 C14 C9 C10 173.6(4)
C8 N3 C9 C14 -65.8(5)
C8 N3 C9 C10 120.4(4)
C26 C25 C30 C29 3.9(7)
N1 C25 C30 C29 177.8(4)
C26 C25 C30 C46 -175.4(5)
N1 C25 C30 C46 -1.5(6)
C30 C25 C26 C27 -1.5(7)
N1 C25 C26 C27 -175.3(4)
C30 C25 C26 C43 175.4(4)
N1 C25 C26 C43 1.6(6)
C2 C4 C5 C6 1.3(7)
C36 C31 C32 C33 2.8(6)
N6 C31 C32 C33 178.3(4)
C36 C31 C32 C40 -175.1(4)
N6 C31 C32 C40 0.4(6)
N2 C7 C6 C5 -0.4(7)
C8 C7 C6 C5 175.8(4)
C4 C5 C6 C7 -0.4(7)
C14 C9 C10 C11 1.8(7)
N3 C9 C10 C11 175.8(4)
C31 C36 C35 C34 2.0(7)
C37 C36 C35 C34 -175.6(5)
C25 C26 C27 C28 -1.0(7)
C43 C26 C27 C28 -178.0(5)
C31 C32 C40 C41 84.4(7)
C33 C32 C40 C41 -93.4(7)
C31 C32 C40 C42 -150.2(5)
C33 C32 C40 C42 32.0(7)
C31 C32 C33 C34 -0.9(7)
C40 C32 C33 C34 177.0(4)
C9 C14 C13 C12 -1.2(7)
N4 C14 C13 C12 -175.9(5)
C9 C10 C11 C12 -1.0(7)
C25 C30 C29 C28 -3.9(7)
C46 C30 C29 C28 175.3(5)
C27 C26 C43 C44 -56.2(6)
C25 C26 C43 C44 126.9(6)
C27 C26 C43 C45 67.4(7)
C25 C26 C43 C45 -109.4(6)
C30 C29 C28 C27 1.6(8)
C26 C27 C28 C29 1.0(8)
C35 C36 C37 C38 -27.2(7)
C31 C36 C37 C38 155.3(5)
C35 C36 C37 C39 96.6(6)
C31 C36 C37 C39 -81.0(6)
C32 C33 C34 C35 -0.3(7)
C36 C35 C34 C33 -0.3(7)
C29 C30 C46 C48 -106.1(6)
C25 C30 C46 C48 73.1(6)
C29 C30 C46 C47 19.8(8)
C25 C30 C46 C47 -160.9(5)
C14 C13 C12 C11 2.0(8)
C10 C11 C12 C13 -0.9(8)
